data_2232293
loop_
_publ_author_name
'Luo, Li-Juan'
'Weng, Jian-Quan'

_publ_section_title
;
 1,4-Bis(4-<i>tert</i>-butylbenzyl)piperazine
;
_journal_coeditor_code HB6451
_journal_issue 11
_journal_name_full 'Acta Crystallographica Section E'
_journal_page_first o3094
_journal_paper_doi 10.1107/S1600536811044114
_journal_volume 67
_journal_year 2011
_chemical_formula_iupac 'C26 H38 N2'
_chemical_formula_moiety 'C26 H38 N2'
_chemical_formula_sum 'C26 H38 N2'
_chemical_formula_weight 378.58
_chemical_name_systematic
;
1,4-Bis(4-<i>tert</i>-butylbenzyl)piperazine
;
_space_group_IT_number 2
_symmetry_cell_setting triclinic
_symmetry_space_group_name_Hall '-P 1'
_symmetry_space_group_name_H-M 'P -1'
_atom_sites_solution_hydrogens geom
_atom_sites_solution_primary direct
_atom_sites_solution_secondary difmap
_cell_angle_alpha 114.279(19)
_cell_angle_beta 92.42(5)
_cell_angle_gamma 96.50(4)
_cell_formula_units_Z 1
_cell_length_a 6.162(4)
_cell_length_b 9.616(5)
_cell_length_c 10.656(7)
_cell_measurement_reflns_used 1980
_cell_measurement_temperature 113(2)
_cell_measurement_theta_max 27.9
_cell_measurement_theta_min 2.1
_cell_volume 569.1(6)
_computing_cell_refinement 'CrystalClear (Rigaku/MSC, 2005)'
_computing_data_collection 'CrystalClear (Rigaku/MSC, 2005)'
_computing_data_reduction 'CrystalClear (Rigaku/MSC, 2005)'
_computing_molecular_graphics 'SHELXTL (Sheldrick, 2008)'
_computing_publication_material 'CrystalStructure (Rigaku/MSC, 2005)'
_computing_structure_refinement 'SHELXL97 (Sheldrick, 2008)'
_computing_structure_solution 'SHELXS97 (Sheldrick, 2008)'
_diffrn_ambient_temperature 113(2)
_diffrn_detector_area_resol_mean 14.22
_diffrn_measured_fraction_theta_full 0.988
_diffrn_measured_fraction_theta_max 0.988
_diffrn_measurement_device_type 'Rigaku Saturn724 CCD'
_diffrn_measurement_method '\w and \f'
_diffrn_radiation_monochromator multilayer
_diffrn_radiation_source 'rotating anode'
_diffrn_radiation_type MoK\a
_diffrn_radiation_wavelength 0.71073
_diffrn_reflns_av_R_equivalents 0.0414
_diffrn_reflns_av_sigmaI/netI 0.0701
_diffrn_reflns_limit_h_max 7
_diffrn_reflns_limit_h_min -8
_diffrn_reflns_limit_k_max 12
_diffrn_reflns_limit_k_min -12
_diffrn_reflns_limit_l_max 14
_diffrn_reflns_limit_l_min -13
_diffrn_reflns_number 6003
_diffrn_reflns_theta_full 27.89
_diffrn_reflns_theta_max 27.89
_diffrn_reflns_theta_min 2.11
_diffrn_standards_decay_% 0
_diffrn_standards_interval_count 0
_diffrn_standards_interval_time 0
_diffrn_standards_number 0
_exptl_absorpt_coefficient_mu 0.064
_exptl_absorpt_correction_T_max 0.9949
_exptl_absorpt_correction_T_min 0.9849
_exptl_absorpt_correction_type multi-scan
_exptl_absorpt_process_details '(CrystalClear; Rigaku/MSC, 2005)'
_exptl_crystal_colour Colorless
_exptl_crystal_density_diffrn 1.105
_exptl_crystal_density_method 'not measured'
_exptl_crystal_description Prism
_exptl_crystal_F_000 208
_exptl_crystal_size_max 0.24
_exptl_crystal_size_mid 0.20
_exptl_crystal_size_min 0.08
_refine_diff_density_max 0.157
_refine_diff_density_min -0.176
_refine_ls_extinction_method none
_refine_ls_goodness_of_fit_ref 1.006
_refine_ls_hydrogen_treatment constr
_refine_ls_matrix_type full
_refine_ls_number_parameters 130
_refine_ls_number_reflns 2686
_refine_ls_number_restraints 0
_refine_ls_restrained_S_all 1.006
_refine_ls_R_factor_all 0.0631
_refine_ls_R_factor_gt 0.0410
_refine_ls_shift/su_max 0.000
_refine_ls_shift/su_mean 0.000
_refine_ls_structure_factor_coef Fsqd
_refine_ls_weighting_details 'calc w=1/[\s^2^(Fo^2^)+(0.0340P)^2^] where P=(Fo^2^+2Fc^2^)/3'
_refine_ls_weighting_scheme calc
_refine_ls_wR_factor_gt 0.0931
_refine_ls_wR_factor_ref 0.0985
_reflns_number_gt 1481
_reflns_number_total 2686
_reflns_threshold_expression I>2sigma(I)
_cod_data_source_file hb6451.cif
_cod_data_source_block I
_cod_database_code 2232293
_cod_database_fobs_code 2232293

loop_
_symmetry_equiv_pos_as_xyz
'x, y, z'
'-x, -y, -z'

loop_
_atom_site_type_symbol
_atom_site_label
_atom_site_fract_x
_atom_site_fract_y
_atom_site_fract_z
_atom_site_U_iso_or_equiv
_atom_site_adp_type
_atom_site_calc_flag
_atom_site_refinement_flags
_atom_site_occupancy
_atom_site_symmetry_multiplicity
N N1 1.04698(14) 0.10740(11) 0.64238(9) 0.0276(3) Uani d . 1 1
C C1 1.19772(18) 0.10329(14) 0.53912(12) 0.0304(3) Uani d . 1 1
H H1A 1.3503 0.1354 0.5835 0.036 Uiso calc R 1 1
H H1B 1.1644 0.1765 0.4999 0.036 Uiso calc R 1 1
C C2 0.82344(17) 0.05712(14) 0.57527(11) 0.0296(3) Uani d . 1 1
H H2A 0.7838 0.1295 0.5366 0.036 Uiso calc R 1 1
H H2B 0.7205 0.0582 0.6444 0.036 Uiso calc R 1 1
C C3 1.0687(2) 0.26252(14) 0.75487(12) 0.0349(3) Uani d . 1 1
H H3A 1.0114 0.3328 0.7192 0.042 Uiso calc R 1 1
H H3B 1.2260 0.3006 0.7869 0.042 Uiso calc R 1 1
C C4 0.94701(19) 0.26622(13) 0.87580(11) 0.0283(3) Uani d . 1 1
C C5 0.7673(2) 0.34155(14) 0.91236(12) 0.0354(3) Uani d . 1 1
H H5 0.7138 0.3899 0.8579 0.042 Uiso calc R 1 1
C C6 0.66197(19) 0.34862(14) 1.02736(12) 0.0325(3) Uani d . 1 1
H H6 0.5377 0.4012 1.0492 0.039 Uiso calc R 1 1
C C7 0.73370(17) 0.28090(12) 1.11086(11) 0.0244(3) Uani d . 1 1
C C8 0.91275(17) 0.20106(13) 1.07092(12) 0.0301(3) Uani d . 1 1
H H8 0.9643 0.1500 1.1235 0.036 Uiso calc R 1 1
C C9 1.01657(18) 0.19463(14) 0.95659(12) 0.0316(3) Uani d . 1 1
H H9 1.1385 0.1398 0.9328 0.038 Uiso calc R 1 1
C C10 0.62717(18) 0.28918(14) 1.24015(12) 0.0292(3) Uani d . 1 1
C C11 0.5127(2) 0.12960(15) 1.21512(15) 0.0519(4) Uani d . 1 1
H H11A 0.4028 0.0923 1.1350 0.078 Uiso calc R 1 1
H H11B 0.4404 0.1356 1.2970 0.078 Uiso calc R 1 1
H H11C 0.6212 0.0584 1.1973 0.078 Uiso calc R 1 1
C C12 0.45875(19) 0.40197(14) 1.28026(12) 0.0360(3) Uani d . 1 1
H H12A 0.5309 0.5053 1.2976 0.054 Uiso calc R 1 1
H H12B 0.3964 0.4045 1.3641 0.054 Uiso calc R 1 1
H H12C 0.3413 0.3683 1.2047 0.054 Uiso calc R 1 1
C C13 0.8046(2) 0.34597(17) 1.36335(12) 0.0448(4) Uani d . 1 1
H H13A 0.9099 0.2723 1.3441 0.067 Uiso calc R 1 1
H H13B 0.7356 0.3547 1.4469 0.067 Uiso calc R 1 1
H H13C 0.8814 0.4470 1.3774 0.067 Uiso calc R 1 1

loop_
_atom_site_aniso_label
_atom_site_aniso_U_11
_atom_site_aniso_U_22
_atom_site_aniso_U_33
_atom_site_aniso_U_12
_atom_site_aniso_U_13
_atom_site_aniso_U_23
N1 0.0278(5) 0.0292(6) 0.0238(5) 0.0025(4) 0.0087(4) 0.0089(5)
C1 0.0275(6) 0.0365(8) 0.0272(6) 0.0022(5) 0.0094(5) 0.0132(6)
C2 0.0304(7) 0.0347(7) 0.0274(6) 0.0078(5) 0.0107(5) 0.0151(6)
C3 0.0433(7) 0.0305(7) 0.0271(7) -0.0004(6) 0.0118(6) 0.0090(6)
C4 0.0344(7) 0.0234(6) 0.0229(6) -0.0004(5) 0.0076(5) 0.0061(5)
C5 0.0478(8) 0.0366(8) 0.0275(7) 0.0138(6) 0.0079(6) 0.0167(6)
C6 0.0359(7) 0.0354(7) 0.0291(7) 0.0147(6) 0.0092(5) 0.0134(6)
C7 0.0269(6) 0.0216(6) 0.0204(6) 0.0006(5) 0.0029(5) 0.0051(5)
C8 0.0328(7) 0.0318(7) 0.0276(6) 0.0060(5) 0.0027(5) 0.0139(6)
C9 0.0297(7) 0.0330(7) 0.0312(7) 0.0079(5) 0.0099(6) 0.0111(6)
C10 0.0345(7) 0.0302(7) 0.0242(6) 0.0061(5) 0.0088(5) 0.0118(5)
C11 0.0698(10) 0.0356(8) 0.0532(9) 0.0059(7) 0.0367(8) 0.0192(7)
C12 0.0390(7) 0.0395(8) 0.0278(7) 0.0099(6) 0.0111(6) 0.0105(6)
C13 0.0510(8) 0.0611(10) 0.0255(7) 0.0164(7) 0.0073(6) 0.0190(7)

loop_
_atom_type_symbol
_atom_type_description
_atom_type_scat_dispersion_real
_atom_type_scat_dispersion_imag
_atom_type_scat_source
C C 0.0033 0.0016 'International Tables Vol C Tables 4.2.6.8 and 6.1.1.4'
H H 0.0000 0.0000 'International Tables Vol C Tables 4.2.6.8 and 6.1.1.4'
N N 0.0061 0.0033 'International Tables Vol C Tables 4.2.6.8 and 6.1.1.4'

loop_
_geom_angle_atom_site_label_1
_geom_angle_atom_site_label_2
_geom_angle_atom_site_label_3
_geom_angle_site_symmetry_1
_geom_angle_site_symmetry_3
_geom_angle
_geom_angle_publ_flag
C2 N1 C1 . . 109.05(10) n
C2 N1 C3 . . 111.16(11) n
C1 N1 C3 . . 110.69(10) n
N1 C1 C2 . 2_756 110.36(10) n
N1 C1 H1A . . 109.6 ?
C2 C1 H1A 2_756 . 109.6 ?
N1 C1 H1B . . 109.6 ?
C2 C1 H1B 2_756 . 109.6 ?
H1A C1 H1B . . 108.1 ?
N1 C2 C1 . 2_756 110.74(11) n
N1 C2 H2A . . 109.5 ?
C1 C2 H2A 2_756 . 109.5 ?
N1 C2 H2B . . 109.5 ?
C1 C2 H2B 2_756 . 109.5 ?
H2A C2 H2B . . 108.1 ?
N1 C3 C4 . . 112.51(11) n
N1 C3 H3A . . 109.1 ?
C4 C3 H3A . . 109.1 ?
N1 C3 H3B . . 109.1 ?
C4 C3 H3B . . 109.1 ?
H3A C3 H3B . . 107.8 ?
C5 C4 C9 . . 117.25(11) n
C5 C4 C3 . . 122.29(12) n
C9 C4 C3 . . 120.46(11) n
C4 C5 C6 . . 121.51(12) ?
C4 C5 H5 . . 119.2 ?
C6 C5 H5 . . 119.2 ?
C7 C6 C5 . . 121.68(11) ?
C7 C6 H6 . . 119.2 ?
C5 C6 H6 . . 119.2 ?
C6 C7 C8 . . 116.46(11) ?
C6 C7 C10 . . 123.57(11) ?
C8 C7 C10 . . 119.97(11) ?
C9 C8 C7 . . 121.48(12) ?
C9 C8 H8 . . 119.3 ?
C7 C8 H8 . . 119.3 ?
C8 C9 C4 . . 121.58(11) ?
C8 C9 H9 . . 119.2 ?
C4 C9 H9 . . 119.2 ?
C11 C10 C7 . . 109.50(10) ?
C11 C10 C12 . . 108.72(11) ?
C7 C10 C12 . . 112.36(11) ?
C11 C10 C13 . . 109.56(12) ?
C7 C10 C13 . . 109.51(10) ?
C12 C10 C13 . . 107.14(11) ?
C10 C11 H11A . . 109.5 ?
C10 C11 H11B . . 109.5 ?
H11A C11 H11B . . 109.5 ?
C10 C11 H11C . . 109.5 ?
H11A C11 H11C . . 109.5 ?
H11B C11 H11C . . 109.5 ?
C10 C12 H12A . . 109.5 ?
C10 C12 H12B . . 109.5 ?
H12A C12 H12B . . 109.5 ?
C10 C12 H12C . . 109.5 ?
H12A C12 H12C . . 109.5 ?
H12B C12 H12C . . 109.5 ?
C10 C13 H13A . . 109.5 ?
C10 C13 H13B . . 109.5 ?
H13A C13 H13B . . 109.5 ?
C10 C13 H13C . . 109.5 ?
H13A C13 H13C . . 109.5 ?
H13B C13 H13C . . 109.5 ?

loop_
_geom_bond_atom_site_label_1
_geom_bond_atom_site_label_2
_geom_bond_site_symmetry_2
_geom_bond_distance
_geom_bond_publ_flag
N1 C2 . 1.4575(17) n
N1 C1 . 1.4609(17) n
N1 C3 . 1.4665(16) n
C1 C2 2_756 1.5089(17) n
C1 H1A . 0.9900 ?
C1 H1B . 0.9900 ?
C2 C1 2_756 1.5090(17) n
C2 H2A . 0.9900 ?
C2 H2B . 0.9900 ?
C3 C4 . 1.5079(18) n
C3 H3A . 0.9900 ?
C3 H3B . 0.9900 ?
C4 C5 . 1.3742(17) ?
C4 C9 . 1.3863(17) ?
C5 C6 . 1.3916(18) ?
C5 H5 . 0.9500 ?
C6 C7 . 1.3855(17) ?
C6 H6 . 0.9500 ?
C7 C8 . 1.3968(16) ?
C7 C10 . 1.5275(18) ?
C8 C9 . 1.3821(17) ?
C8 H8 . 0.9500 ?
C9 H9 . 0.9500 ?
C10 C11 . 1.5251(19) ?
C10 C12 . 1.5321(17) ?
C10 C13 . 1.540(2) ?
C11 H11A . 0.9800 ?
C11 H11B . 0.9800 ?
C11 H11C . 0.9800 ?
C12 H12A . 0.9800 ?
C12 H12B . 0.9800 ?
C12 H12C . 0.9800 ?
C13 H13A . 0.9800 ?
C13 H13B . 0.9800 ?
C13 H13C . 0.9800 ?

loop_
_geom_torsion_atom_site_label_1
_geom_torsion_atom_site_label_2
_geom_torsion_atom_site_label_3
_geom_torsion_atom_site_label_4
_geom_torsion_site_symmetry_4
_geom_torsion
C2 N1 C1 C2 2_756 -58.15(14)
C3 N1 C1 C2 2_756 179.26(9)
C1 N1 C2 C1 2_756 58.37(14)
C3 N1 C2 C1 2_756 -179.32(10)
C2 N1 C3 C4 . 68.92(14)
C1 N1 C3 C4 . -169.72(9)
N1 C3 C4 C5 . -113.26(14)
N1 C3 C4 C9 . 67.89(15)
C9 C4 C5 C6 . 1.30(17)
C3 C4 C5 C6 . -177.58(11)
C4 C5 C6 C7 . 0.36(19)
C5 C6 C7 C8 . -2.00(17)
C5 C6 C7 C10 . 178.35(10)
C6 C7 C8 C9 . 2.03(16)
C10 C7 C8 C9 . -178.31(10)
C7 C8 C9 C4 . -0.42(18)
C5 C4 C9 C8 . -1.27(17)
C3 C4 C9 C8 . 177.64(10)
C6 C7 C10 C11 . 111.43(14)
C8 C7 C10 C11 . -68.21(14)
C6 C7 C10 C12 . -9.49(16)
C8 C7 C10 C12 . 170.87(10)
C6 C7 C10 C13 . -128.42(13)
C8 C7 C10 C13 . 51.94(14)
